data_7000743
loop_
_publ_author_name
'Takahashi, Yoshinori'
'Murakami, Naoaki'
'Fujita, Ken-ichi'
'Yamaguchi, Ryohei'

_publ_section_title
;
 Synthesis and reactivity of homo- and hetero-dimetallic complexes
 bridged by diphenyl-2-pyridylphosphine and hydrides: regioselectivity
 of alkyne insertion into unsaturated M1(\m-PPh2Py)(\m-H)2M2 moieties
;
_journal_issue 11
_journal_name_full 'Dalton Transactions'
_journal_page_first 2029
_journal_page_last 2042
_journal_paper_doi 10.1039/b815890h
_journal_year 2009
_chemical_formula_moiety 'C96 H98 B2 Ir N O P Rh '
_chemical_formula_sum 'C96 H98 B2 Ir N O P Rh'
_chemical_formula_weight 1629.56
_space_group_IT_number 2
_symmetry_cell_setting triclinic
_symmetry_Int_Tables_number 2
_symmetry_space_group_name_Hall '-P 1'
_symmetry_space_group_name_H-M 'P -1'
_cell_angle_alpha 90.8843(10)
_cell_angle_beta 96.7389(10)
_cell_angle_gamma 90.0164(7)
_cell_formula_units_Z 2
_cell_length_a 13.9146(4)
_cell_length_b 15.6332(4)
_cell_length_c 18.0394(6)
_cell_measurement_reflns_used 20757
_cell_measurement_temperature 173(1)
_cell_measurement_theta_max 27.5
_cell_measurement_theta_min 3.0
_cell_volume 3896.5(2)
_computing_cell_refinement PROCESS-AUTO
_computing_data_collection PROCESS-AUTO
_computing_data_reduction CrystalStructure
_computing_publication_material 'CrystalStructure 3.8'
_computing_structure_refinement CRYSTALS
_computing_structure_solution 'DIRDIF99 (PATTY)'
_diffrn_ambient_temperature 173(1)
_diffrn_detector_area_resol_mean 10.00
_diffrn_measured_fraction_theta_full 0.989
_diffrn_measured_fraction_theta_max 0.989
_diffrn_measurement_device_type 'Rigaku RAXIS-RAPID'
_diffrn_measurement_method \w
_diffrn_radiation_monochromator graphite
_diffrn_radiation_type 'Mo K\a'
_diffrn_radiation_wavelength 0.71075
_diffrn_reflns_av_R_equivalents 0.097
_diffrn_reflns_limit_h_max 16
_diffrn_reflns_limit_h_min -18
_diffrn_reflns_limit_k_max 20
_diffrn_reflns_limit_k_min -19
_diffrn_reflns_limit_l_max 23
_diffrn_reflns_limit_l_min -23
_diffrn_reflns_number 38442
_diffrn_reflns_theta_full 27.47
_diffrn_reflns_theta_max 27.47
_exptl_absorpt_coefficient_mu 1.992
_exptl_absorpt_correction_T_max 0.887
_exptl_absorpt_correction_T_min 0.547
_exptl_absorpt_correction_type multi-scan
_exptl_absorpt_process_details
;
Higashi, T. (1995). Program for Absorption Correction.
Rigaku Corporation, Tokyo, Japan.
;
_exptl_crystal_colour red
_exptl_crystal_density_diffrn 1.389
_exptl_crystal_density_method 'not measured'
_exptl_crystal_description platelet
_exptl_crystal_F_000 1672.00
_exptl_crystal_size_max 0.17
_exptl_crystal_size_mid 0.12
_exptl_crystal_size_min 0.06
_refine_diff_density_max 1.91
_refine_diff_density_min -1.09
_refine_ls_extinction_method none
_refine_ls_goodness_of_fit_ref 0.984
_refine_ls_hydrogen_treatment constr
_refine_ls_number_parameters 1025
_refine_ls_number_reflns 10358
_refine_ls_R_factor_gt 0.0516
_refine_ls_shift/su_max 0.0000
_refine_ls_structure_factor_coef F
_refine_ls_weighting_details 'w = 1/[0.0008Fo^2^ + 1.0000\s(Fo^2^)]'
_refine_ls_weighting_scheme calc
_refine_ls_wR_factor_ref 0.0609
_reflns_number_gt 9134
_reflns_number_total 17671
_reflns_threshold_expression F^2^>2.0\s(F^2^)
_cod_data_source_file b815890h.txt
_cod_data_source_block 13b-BPh4
_cod_original_cell_volume 3896.51(19)
_cod_original_formula_sum 'C96 H98 B2 Ir N O P Rh '
_cod_database_code 7000743

loop_
_symmetry_equiv_pos_site_id
_symmetry_equiv_pos_as_xyz
1 +X,+Y,+Z
2 -X,-Y,-Z

loop_
_atom_site_label
_atom_site_type_symbol
_atom_site_fract_x
_atom_site_fract_y
_atom_site_fract_z
_atom_site_U_iso_or_equiv
_atom_site_adp_type
_atom_site_occupancy
_atom_site_symmetry_multiplicity
_atom_site_calc_flag
_atom_site_refinement_flags
_atom_site_disorder_assembly
_atom_site_disorder_group
Ir(1) Ir 0.14835(2) 0.34583(2) 0.24103(2) 0.02821(9) Uani 1.00 1 d . . .
Rh(1) Rh 0.18031(4) 0.16409(4) 0.26224(4) 0.03235(18) Uani 1.00 1 d . . .
P(1) P 0.30423(14) 0.34845(12) 0.29601(13) 0.0313(5) Uani 1.00 1 d . . .
O(1) O 0.2732(9) 0.3344(9) 0.7243(7) 0.169(6) Uani 1.00 1 d . . .
N(1) N 0.3311(4) 0.1868(3) 0.2466(3) 0.0335(19) Uani 1.00 1 d . . .
C(1) C 0.1162(6) 0.4784(5) 0.2019(5) 0.043(2) Uani 1.00 1 d . . .
C(2) C 0.0494(5) 0.4228(4) 0.1611(5) 0.039(2) Uani 1.00 1 d . . .
C(3) C -0.0068(5) 0.3823(5) 0.2123(5) 0.038(2) Uani 1.00 1 d . . .
C(4) C 0.0228(6) 0.4165(5) 0.2853(5) 0.042(2) Uani 1.00 1 d . . .
C(5) C 0.0984(5) 0.4764(5) 0.2783(5) 0.042(2) Uani 1.00 1 d . . .
C(6) C 0.1794(6) 0.5414(5) 0.1682(6) 0.058(3) Uani 1.00 1 d . . .
C(7) C 0.0334(6) 0.4116(6) 0.0764(5) 0.056(3) Uani 1.00 1 d . . .
C(8) C -0.0959(5) 0.3271(5) 0.1893(5) 0.048(2) Uani 1.00 1 d . . .
C(9) C -0.0250(6) 0.3985(6) 0.3532(5) 0.054(3) Uani 1.00 1 d . . .
C(10) C 0.1421(6) 0.5396(5) 0.3404(5) 0.062(3) Uani 1.00 1 d . . .
C(11) C 0.2118(6) 0.0825(5) 0.3598(5) 0.045(2) Uani 1.00 1 d . . .
C(12) C 0.1991(6) 0.0284(4) 0.2927(5) 0.042(2) Uani 1.00 1 d . . .
C(13) C 0.1037(5) 0.0400(4) 0.2578(5) 0.040(2) Uani 1.00 1 d . . .
C(14) C 0.0565(5) 0.1010(5) 0.3013(5) 0.044(2) Uani 1.00 1 d . . .
C(15) C 0.1219(6) 0.1242(5) 0.3668(5) 0.044(2) Uani 1.00 1 d . . .
C(16) C 0.2994(6) 0.0872(6) 0.4172(5) 0.064(3) Uani 1.00 1 d . . .
C(17) C 0.2684(6) -0.0371(5) 0.2720(6) 0.066(3) Uani 1.00 1 d . . .
C(18) C 0.0595(7) -0.0074(5) 0.1897(6) 0.067(3) Uani 1.00 1 d . . .
C(19) C -0.0485(6) 0.1253(6) 0.2900(5) 0.063(3) Uani 1.00 1 d . . .
C(20) C 0.0970(7) 0.1753(6) 0.4301(5) 0.062(3) Uani 1.00 1 d . . .
C(21) C 0.3775(5) 0.2612(4) 0.2639(4) 0.028(2) Uani 1.00 1 d . . .
C(22) C 0.4762(5) 0.2704(5) 0.2572(5) 0.041(2) Uani 1.00 1 d . . .
C(23) C 0.5274(6) 0.2033(5) 0.2324(5) 0.047(2) Uani 1.00 1 d . . .
C(24) C 0.4772(6) 0.1281(6) 0.2102(5) 0.055(3) Uani 1.00 1 d . . .
C(25) C 0.3807(6) 0.1226(5) 0.2187(5) 0.045(2) Uani 1.00 1 d . . .
C(26) C 0.3185(5) 0.3331(4) 0.3966(4) 0.033(2) Uani 1.00 1 d . . .
C(27) C 0.4068(5) 0.3046(4) 0.4330(5) 0.039(2) Uani 1.00 1 d . . .
C(28) C 0.4197(6) 0.2938(5) 0.5094(5) 0.042(2) Uani 1.00 1 d . . .
C(29) C 0.3454(6) 0.3133(6) 0.5504(5) 0.056(3) Uani 1.00 1 d . . .
C(30) C 0.2588(6) 0.3441(7) 0.5160(5) 0.064(3) Uani 1.00 1 d . . .
C(31) C 0.2460(6) 0.3517(5) 0.4380(5) 0.047(2) Uani 1.00 1 d . . .
C(32) C 0.3768(5) 0.4442(4) 0.2872(5) 0.034(2) Uani 1.00 1 d . . .
C(33) C 0.3983(6) 0.4999(5) 0.3476(5) 0.044(2) Uani 1.00 1 d . . .
C(34) C 0.4508(6) 0.5741(5) 0.3390(6) 0.052(3) Uani 1.00 1 d . . .
C(35) C 0.4842(6) 0.5920(5) 0.2725(7) 0.059(3) Uani 1.00 1 d . . .
C(36) C 0.4642(6) 0.5359(5) 0.2114(6) 0.051(3) Uani 1.00 1 d . . .
C(37) C 0.4103(5) 0.4627(4) 0.2187(5) 0.042(2) Uani 1.00 1 d . . .
C(38) C 0.0954(5) 0.1888(5) 0.1494(4) 0.043(2) Uani 1.00 1 d . . .
C(39) C 0.1650(5) 0.2547(5) 0.1612(4) 0.038(2) Uani 1.00 1 d . . .
C(40) C 0.2401(5) 0.2556(5) 0.1073(4) 0.039(2) Uani 1.00 1 d . . .
C(41) C 0.2788(5) 0.3317(5) 0.0885(4) 0.040(2) Uani 1.00 1 d . . .
C(42) C 0.3470(6) 0.3362(6) 0.0381(5) 0.056(3) Uani 1.00 1 d . . .
C(43) C 0.3752(6) 0.2595(7) 0.0052(5) 0.062(3) Uani 1.00 1 d . . .
C(44) C 0.3359(7) 0.1848(6) 0.0220(5) 0.058(3) Uani 1.00 1 d . . .
C(45) C 0.2677(6) 0.1813(6) 0.0702(5) 0.053(3) Uani 1.00 1 d . . .
C(46) C 0.7106(6) 0.2921(5) 0.0166(4) 0.043(2) Uani 1.00 1 d . . .
C(47) C 0.6316(6) 0.3047(6) 0.0577(5) 0.051(3) Uani 1.00 1 d . . .
C(48) C 0.6111(6) 0.3795(6) 0.0908(5) 0.058(3) Uani 1.00 1 d . . .
C(49) C 0.6668(7) 0.4518(6) 0.0839(6) 0.060(3) Uani 1.00 1 d . . .
C(50) C 0.7440(6) 0.4434(5) 0.0421(5) 0.053(3) Uani 1.00 1 d . . .
C(51) C 0.7648(5) 0.3678(5) 0.0108(4) 0.039(2) Uani 1.00 1 d . . .
C(52) C 0.7644(6) 0.1270(5) 0.0427(5) 0.043(2) Uani 1.00 1 d . . .
C(53) C 0.8107(7) 0.0512(6) 0.0212(6) 0.063(3) Uani 1.00 1 d . . .
C(54) C 0.8294(8) -0.0170(6) 0.0686(7) 0.073(4) Uani 1.00 1 d . . .
C(55) C 0.8011(7) -0.0124(7) 0.1390(8) 0.074(4) Uani 1.00 1 d . . .
C(56) C 0.7581(7) 0.0620(8) 0.1639(6) 0.069(3) Uani 1.00 1 d . . .
C(57) C 0.7427(6) 0.1288(6) 0.1150(5) 0.050(3) Uani 1.00 1 d . . .
C(58) C 0.8174(5) 0.2118(5) -0.0763(5) 0.040(2) Uani 1.00 1 d . . .
C(59) C 0.8020(6) 0.2190(5) -0.1525(5) 0.044(2) Uani 1.00 1 d . . .
C(60) C 0.8769(7) 0.2331(5) -0.1968(5) 0.052(3) Uani 1.00 1 d . . .
C(61) C 0.9702(7) 0.2395(5) -0.1641(6) 0.059(3) Uani 1.00 1 d . . .
C(62) C 0.9900(7) 0.2319(6) -0.0881(6) 0.057(3) Uani 1.00 1 d . . .
C(63) C 0.9151(6) 0.2173(5) -0.0457(5) 0.052(3) Uani 1.00 1 d . . .
C(64) C 0.6286(6) 0.1686(5) -0.0690(5) 0.043(2) Uani 1.00 1 d . . .
C(65) C 0.5855(6) 0.0875(5) -0.0608(5) 0.047(2) Uani 1.00 1 d . . .
C(66) C 0.4971(6) 0.0645(6) -0.0979(5) 0.050(3) Uani 1.00 1 d . . .
C(67) C 0.4472(6) 0.1177(6) -0.1473(5) 0.053(3) Uani 1.00 1 d . . .
C(68) C 0.4875(6) 0.1972(6) -0.1586(5) 0.053(3) Uani 1.00 1 d . . .
C(69) C 0.5768(6) 0.2222(5) -0.1189(4) 0.042(2) Uani 1.00 1 d . . .
C(70) C 0.7542(6) 0.1058(5) 0.4368(5) 0.044(2) Uani 1.00 1 d . . .
C(71) C 0.6800(7) 0.0811(6) 0.3806(5) 0.059(3) Uani 1.00 1 d . . .
C(72) C 0.6767(10) 0.0054(6) 0.3401(6) 0.075(4) Uani 1.00 1 d . . .
C(73) C 0.7534(13) -0.0489(7) 0.3555(8) 0.101(5) Uani 1.00 1 d . . .
C(74) C 0.8313(11) -0.0308(7) 0.4079(8) 0.087(5) Uani 1.00 1 d . . .
C(75) C 0.8293(8) 0.0457(6) 0.4465(6) 0.067(3) Uani 1.00 1 d . . .
C(76) C 0.7106(5) 0.2757(5) 0.4346(5) 0.037(2) Uani 1.00 1 d . . .
C(77) C 0.7291(5) 0.2823(5) 0.3596(5) 0.043(2) Uani 1.00 1 d . . .
C(78) C 0.7071(5) 0.3547(6) 0.3188(5) 0.047(2) Uani 1.00 1 d . . .
C(79) C 0.6651(6) 0.4227(6) 0.3477(6) 0.057(3) Uani 1.00 1 d . . .
C(80) C 0.6462(6) 0.4194(5) 0.4207(6) 0.057(3) Uani 1.00 1 d . . .
C(81) C 0.6683(6) 0.3462(5) 0.4610(5) 0.046(2) Uani 1.00 1 d . . .
C(82) C 0.6657(5) 0.1766(5) 0.5464(5) 0.040(2) Uani 1.00 1 d . . .
C(83) C 0.6693(5) 0.2226(4) 0.6144(4) 0.035(2) Uani 1.00 1 d . . .
C(84) C 0.6027(6) 0.2112(5) 0.6643(4) 0.042(2) Uani 1.00 1 d . . .
C(85) C 0.5275(6) 0.1544(5) 0.6496(5) 0.044(2) Uani 1.00 1 d . . .
C(86) C 0.5203(6) 0.1063(5) 0.5829(5) 0.046(2) Uani 1.00 1 d . . .
C(87) C 0.5882(6) 0.1176(5) 0.5334(5) 0.043(2) Uani 1.00 1 d . . .
C(88) C 0.8507(6) 0.2180(6) 0.5341(5) 0.049(3) Uani 1.00 1 d . . .
C(89) C 0.9052(6) 0.2893(6) 0.5203(5) 0.050(3) Uani 1.00 1 d . . .
C(90) C 0.9954(6) 0.3056(7) 0.5602(6) 0.070(3) Uani 1.00 1 d . . .
C(91) C 1.0335(8) 0.2517(10) 0.6153(7) 0.081(4) Uani 1.00 1 d . . .
C(92) C 0.9811(8) 0.1840(9) 0.6327(6) 0.081(4) Uani 1.00 1 d . . .
C(93) C 0.8924(7) 0.1664(7) 0.5927(6) 0.067(3) Uani 1.00 1 d . . .
C(94) C 0.2327(8) 0.3028(10) 0.8371(9) 0.126(6) Uani 1.00 1 d . . .
C(95) C 0.2237(8) 0.3503(8) 0.7702(7) 0.070(4) Uani 1.00 1 d . . .
C(96) C 0.1559(10) 0.4202(8) 0.7605(10) 0.149(7) Uani 1.00 1 d . . .
B(1) B 0.7321(7) 0.2002(6) -0.0205(6) 0.041(3) Uani 1.00 1 d . . .
B(2) B 0.7450(6) 0.1920(6) 0.4868(6) 0.039(2) Uani 1.00 1 d . . .
H(1) H 0.2120 0.5756 0.2073 0.072 Uiso 1.00 1 c R . .
H(2) H 0.1403 0.5770 0.1347 0.072 Uiso 1.00 1 c R . .
H(3) H 0.2255 0.5125 0.1421 0.072 Uiso 1.00 1 c R . .
H(4) H 0.0781 0.4467 0.0549 0.068 Uiso 1.00 1 c R . .
H(5) H -0.0308 0.4285 0.0588 0.068 Uiso 1.00 1 c R . .
H(6) H 0.0426 0.3536 0.0626 0.068 Uiso 1.00 1 c R . .
H(7) H -0.1049 0.3216 0.1364 0.058 Uiso 1.00 1 c R . .
H(8) H -0.1508 0.3543 0.2058 0.058 Uiso 1.00 1 c R . .
H(9) H -0.0882 0.2720 0.2107 0.058 Uiso 1.00 1 c R . .
H(10) H -0.0770 0.3593 0.3414 0.067 Uiso 1.00 1 c R . .
H(11) H -0.0491 0.4504 0.3718 0.067 Uiso 1.00 1 c R . .
H(12) H 0.0212 0.3746 0.3901 0.067 Uiso 1.00 1 c R . .
H(13) H 0.1158 0.5272 0.3853 0.074 Uiso 1.00 1 c R . .
H(14) H 0.1269 0.5969 0.3266 0.074 Uiso 1.00 1 c R . .
H(15) H 0.2104 0.5328 0.3478 0.074 Uiso 1.00 1 c R . .
H(16) H 0.3468 0.0495 0.4015 0.075 Uiso 1.00 1 c R . .
H(17) H 0.2830 0.0700 0.4644 0.075 Uiso 1.00 1 c R . .
H(18) H 0.3243 0.1438 0.4212 0.075 Uiso 1.00 1 c R . .
H(19) H 0.2394 -0.0667 0.2287 0.079 Uiso 1.00 1 c R . .
H(20) H 0.2826 -0.0764 0.3114 0.079 Uiso 1.00 1 c R . .
H(21) H 0.3265 -0.0105 0.2614 0.079 Uiso 1.00 1 c R . .
H(22) H -0.0059 0.0101 0.1783 0.079 Uiso 1.00 1 c R . .
H(23) H 0.0615 -0.0673 0.1982 0.079 Uiso 1.00 1 c R . .
H(24) H 0.0945 0.0053 0.1491 0.079 Uiso 1.00 1 c R . .
H(25) H -0.0614 0.1619 0.3302 0.077 Uiso 1.00 1 c R . .
H(26) H -0.0885 0.0760 0.2888 0.077 Uiso 1.00 1 c R . .
H(27) H -0.0615 0.1548 0.2443 0.077 Uiso 1.00 1 c R . .
H(28) H 0.1524 0.1800 0.4662 0.075 Uiso 1.00 1 c R . .
H(29) H 0.0461 0.1482 0.4516 0.075 Uiso 1.00 1 c R . .
H(30) H 0.0770 0.2308 0.4141 0.075 Uiso 1.00 1 c R . .
H(31) H 0.5076 0.3236 0.2695 0.049 Uiso 1.00 1 c R . .
H(32) H 0.5953 0.2070 0.2308 0.057 Uiso 1.00 1 c R . .
H(33) H 0.5095 0.0814 0.1897 0.066 Uiso 1.00 1 c R . .
H(34) H 0.3473 0.0708 0.2045 0.054 Uiso 1.00 1 c R . .
H(35) H 0.4584 0.2922 0.4045 0.046 Uiso 1.00 1 c R . .
H(36) H 0.4792 0.2731 0.5339 0.049 Uiso 1.00 1 c R . .
H(37) H 0.3541 0.3059 0.6029 0.066 Uiso 1.00 1 c R . .
H(38) H 0.2086 0.3603 0.5447 0.078 Uiso 1.00 1 c R . .
H(39) H 0.1854 0.3695 0.4134 0.056 Uiso 1.00 1 c R . .
H(40) H 0.3776 0.4868 0.3945 0.053 Uiso 1.00 1 c R . .
H(41) H 0.4634 0.6133 0.3798 0.062 Uiso 1.00 1 c R . .
H(42) H 0.5205 0.6427 0.2678 0.072 Uiso 1.00 1 c R . .
H(43) H 0.4886 0.5477 0.1656 0.063 Uiso 1.00 1 c R . .
H(44) H 0.3951 0.4246 0.1775 0.052 Uiso 1.00 1 c R . .
H(45) H 0.1019 0.1487 0.1102 0.051 Uiso 1.00 1 c R . .
H(46) H 0.0293 0.2045 0.1486 0.051 Uiso 1.00 1 c R . .
H(47) H 0.2588 0.3833 0.1106 0.049 Uiso 1.00 1 c R . .
H(48) H 0.3737 0.3892 0.0252 0.068 Uiso 1.00 1 c R . .
H(49) H 0.4222 0.2609 -0.0290 0.076 Uiso 1.00 1 c R . .
H(50) H 0.3564 0.1335 -0.0003 0.072 Uiso 1.00 1 c R . .
H(51) H 0.2391 0.1280 0.0796 0.063 Uiso 1.00 1 c R . .
H(52) H 0.5904 0.2572 0.0626 0.062 Uiso 1.00 1 c R . .
H(53) H 0.5583 0.3833 0.1196 0.072 Uiso 1.00 1 c R . .
H(54) H 0.6521 0.5051 0.1060 0.072 Uiso 1.00 1 c R . .
H(55) H 0.7837 0.4918 0.0364 0.064 Uiso 1.00 1 c R . .
H(56) H 0.8182 0.3650 -0.0174 0.047 Uiso 1.00 1 c R . .
H(57) H 0.8307 0.0482 -0.0274 0.075 Uiso 1.00 1 c R . .
H(58) H 0.8606 -0.0666 0.0519 0.085 Uiso 1.00 1 c R . .
H(59) H 0.8120 -0.0598 0.1712 0.086 Uiso 1.00 1 c R . .
H(60) H 0.7388 0.0653 0.2126 0.082 Uiso 1.00 1 c R . .
H(61) H 0.7169 0.1805 0.1328 0.061 Uiso 1.00 1 c R . .
H(62) H 0.7375 0.2137 -0.1762 0.054 Uiso 1.00 1 c R . .
H(63) H 0.8627 0.2387 -0.2493 0.064 Uiso 1.00 1 c R . .
H(64) H 1.0211 0.2481 -0.1940 0.074 Uiso 1.00 1 c R . .
H(65) H 1.0547 0.2373 -0.0650 0.069 Uiso 1.00 1 c R . .
H(66) H 0.9297 0.2113 0.0067 0.063 Uiso 1.00 1 c R . .
H(67) H 0.6186 0.0484 -0.0270 0.057 Uiso 1.00 1 c R . .
H(68) H 0.4708 0.0096 -0.0903 0.061 Uiso 1.00 1 c R . .
H(69) H 0.3854 0.1022 -0.1719 0.065 Uiso 1.00 1 c R . .
H(70) H 0.4552 0.2351 -0.1938 0.065 Uiso 1.00 1 c R . .
H(71) H 0.6027 0.2772 -0.1264 0.051 Uiso 1.00 1 c R . .
H(72) H 0.6289 0.1208 0.3693 0.074 Uiso 1.00 1 c R . .
H(73) H 0.6237 -0.0080 0.3037 0.094 Uiso 1.00 1 c R . .
H(74) H 0.7523 -0.1019 0.3290 0.128 Uiso 1.00 1 c R . .
H(75) H 0.8838 -0.0697 0.4163 0.110 Uiso 1.00 1 c R . .
H(76) H 0.8830 0.0593 0.4823 0.084 Uiso 1.00 1 c R . .
H(77) H 0.7586 0.2352 0.3373 0.051 Uiso 1.00 1 c R . .
H(78) H 0.7212 0.3566 0.2686 0.057 Uiso 1.00 1 c R . .
H(79) H 0.6491 0.4719 0.3185 0.068 Uiso 1.00 1 c R . .
H(80) H 0.6177 0.4671 0.4429 0.069 Uiso 1.00 1 c R . .
H(81) H 0.6559 0.3451 0.5116 0.057 Uiso 1.00 1 c R . .
H(82) H 0.7205 0.2625 0.6262 0.043 Uiso 1.00 1 c R . .
H(83) H 0.6083 0.2438 0.7095 0.051 Uiso 1.00 1 c R . .
H(84) H 0.4812 0.1469 0.6838 0.055 Uiso 1.00 1 c R . .
H(85) H 0.4696 0.0659 0.5715 0.056 Uiso 1.00 1 c R . .
H(86) H 0.5821 0.0849 0.4883 0.053 Uiso 1.00 1 c R . .
H(87) H 0.8799 0.3268 0.4820 0.060 Uiso 1.00 1 c R . .
H(88) H 1.0295 0.3558 0.5497 0.084 Uiso 1.00 1 c R . .
H(89) H 1.0958 0.2628 0.6412 0.098 Uiso 1.00 1 c R . .
H(90) H 1.0056 0.1476 0.6722 0.098 Uiso 1.00 1 c R . .
H(91) H 0.8577 0.1166 0.6035 0.081 Uiso 1.00 1 c R . .
H(92) H 0.1926 0.2534 0.8318 0.152 Uiso 1.00 1 c R . .
H(93) H 0.2150 0.3379 0.8767 0.153 Uiso 1.00 1 c R . .
H(94) H 0.2984 0.2861 0.8479 0.152 Uiso 1.00 1 c R . .
H(95) H 0.1859 0.4712 0.7812 0.172 Uiso 1.00 1 c R . .
H(96) H 0.1016 0.4073 0.7856 0.172 Uiso 1.00 1 c R . .
H(97) H 0.1354 0.4281 0.7089 0.172 Uiso 1.00 1 c R . .

loop_
_atom_site_aniso_label
_atom_site_aniso_U_11
_atom_site_aniso_U_22
_atom_site_aniso_U_33
_atom_site_aniso_U_12
_atom_site_aniso_U_13
_atom_site_aniso_U_23
Ir(1) 0.03179(17) 0.02729(17) 0.0264(2) 0.00416(12) 0.00687(13) 0.00022(13)
Rh(1) 0.0375(3) 0.0276(3) 0.0314(4) -0.0003(2) 0.0018(3) 0.0010(3)
P(1) 0.0344(11) 0.0276(10) 0.0328(14) 0.0023(8) 0.0088(9) -0.0029(9)
O(1) 0.157(10) 0.259(15) 0.105(10) 0.052(9) 0.067(8) 0.018(9)
N(1) 0.042(3) 0.032(3) 0.027(4) 0.004(3) 0.004(3) -0.004(3)
C(1) 0.051(5) 0.029(4) 0.049(6) 0.024(4) 0.007(4) 0.001(4)
C(2) 0.041(4) 0.033(4) 0.046(6) 0.013(3) 0.010(4) 0.003(4)
C(3) 0.038(4) 0.040(4) 0.038(5) 0.005(3) 0.010(4) 0.008(4)
C(4) 0.047(5) 0.040(4) 0.040(6) 0.008(4) 0.010(4) -0.007(4)
C(5) 0.045(5) 0.036(4) 0.047(6) 0.015(4) 0.012(4) -0.007(4)
C(6) 0.060(5) 0.030(4) 0.090(8) 0.006(4) 0.024(5) 0.015(5)
C(7) 0.052(5) 0.076(6) 0.042(6) 0.017(4) 0.009(4) 0.023(5)
C(8) 0.039(4) 0.058(5) 0.047(6) 0.003(4) 0.001(4) 0.015(4)
C(9) 0.050(5) 0.070(6) 0.046(6) 0.024(4) 0.021(4) -0.009(5)
C(10) 0.057(6) 0.056(6) 0.072(8) 0.014(4) 0.004(5) -0.025(5)
C(11) 0.047(5) 0.048(5) 0.038(6) -0.012(4) -0.004(4) 0.022(4)
C(12) 0.056(5) 0.026(4) 0.045(6) -0.004(4) 0.005(4) 0.007(4)
C(13) 0.041(4) 0.030(4) 0.048(6) -0.003(3) -0.000(4) -0.001(4)
C(14) 0.043(5) 0.047(5) 0.041(6) -0.006(4) 0.001(4) 0.018(4)
C(15) 0.056(5) 0.044(5) 0.033(5) -0.016(4) 0.011(4) 0.006(4)
C(16) 0.065(6) 0.059(6) 0.062(7) -0.005(5) -0.014(5) 0.030(5)
C(17) 0.060(6) 0.032(5) 0.105(10) 0.001(4) 0.006(6) 0.017(5)
C(18) 0.074(7) 0.045(5) 0.077(8) -0.020(5) -0.012(6) 0.005(5)
C(19) 0.057(6) 0.077(7) 0.058(7) -0.009(5) 0.018(5) 0.023(5)
C(20) 0.084(7) 0.060(6) 0.045(7) -0.007(5) 0.021(5) 0.009(5)
C(21) 0.032(4) 0.025(3) 0.027(4) 0.004(3) 0.007(3) -0.005(3)
C(22) 0.046(5) 0.037(4) 0.041(5) 0.002(4) 0.009(4) -0.009(4)
C(23) 0.042(5) 0.050(5) 0.050(6) 0.013(4) 0.014(4) -0.002(4)
C(24) 0.054(5) 0.055(6) 0.057(7) 0.016(4) 0.008(5) -0.014(5)
C(25) 0.055(5) 0.027(4) 0.053(6) 0.011(4) 0.004(4) -0.014(4)
C(26) 0.033(4) 0.039(4) 0.028(5) -0.008(3) 0.007(3) -0.007(3)
C(27) 0.042(4) 0.034(4) 0.041(6) 0.002(3) 0.006(4) -0.008(4)
C(28) 0.048(5) 0.047(5) 0.029(5) 0.006(4) -0.002(4) -0.006(4)
C(29) 0.057(6) 0.080(7) 0.028(6) -0.011(5) 0.000(4) 0.001(5)
C(30) 0.046(5) 0.113(8) 0.036(6) -0.009(5) 0.013(4) -0.014(6)
C(31) 0.038(4) 0.069(6) 0.032(6) -0.006(4) 0.002(4) -0.010(4)
C(32) 0.022(3) 0.041(4) 0.042(5) 0.003(3) 0.011(3) -0.000(4)
C(33) 0.057(5) 0.039(4) 0.038(6) 0.003(4) 0.007(4) 0.001(4)
C(34) 0.059(5) 0.022(4) 0.074(8) -0.003(4) 0.004(5) -0.013(4)
C(35) 0.050(5) 0.037(5) 0.094(9) 0.001(4) 0.023(6) 0.001(6)
C(36) 0.049(5) 0.039(5) 0.071(8) 0.000(4) 0.026(5) 0.014(5)
C(37) 0.046(4) 0.030(4) 0.054(6) -0.001(3) 0.017(4) -0.000(4)
C(38) 0.043(4) 0.048(5) 0.036(5) -0.002(4) -0.008(4) 0.003(4)
C(39) 0.051(5) 0.041(4) 0.022(5) 0.010(4) 0.005(4) -0.000(3)
C(40) 0.041(4) 0.046(5) 0.030(5) 0.005(4) 0.003(4) -0.002(4)
C(41) 0.045(4) 0.042(5) 0.035(5) 0.002(4) 0.011(4) -0.004(4)
C(42) 0.057(5) 0.071(7) 0.042(6) -0.001(5) 0.013(5) 0.002(5)
C(43) 0.054(6) 0.104(8) 0.033(6) 0.007(6) 0.023(4) -0.004(6)
C(44) 0.073(6) 0.054(6) 0.053(7) 0.011(5) 0.030(5) -0.022(5)
C(45) 0.062(6) 0.053(5) 0.043(6) 0.003(4) 0.011(5) -0.010(5)
C(46) 0.044(5) 0.063(6) 0.024(5) 0.004(4) 0.011(4) 0.005(4)
C(47) 0.056(5) 0.054(5) 0.044(6) -0.009(4) 0.010(4) -0.009(4)
C(48) 0.049(5) 0.069(6) 0.062(7) 0.003(5) 0.027(5) -0.023(5)
C(49) 0.061(6) 0.054(6) 0.065(8) 0.009(5) 0.010(5) -0.014(5)
C(50) 0.056(5) 0.048(5) 0.057(7) 0.001(4) 0.013(5) 0.003(5)
C(51) 0.049(5) 0.038(4) 0.031(5) 0.008(4) 0.009(4) 0.004(4)
C(52) 0.045(5) 0.042(5) 0.040(6) -0.004(4) -0.002(4) 0.000(4)
C(53) 0.082(7) 0.057(6) 0.050(7) 0.006(5) -0.002(5) 0.012(5)
C(54) 0.094(8) 0.046(6) 0.072(9) 0.002(5) -0.016(7) 0.000(6)
C(55) 0.061(7) 0.070(8) 0.083(10) -0.021(6) -0.026(6) 0.031(7)
C(56) 0.054(6) 0.100(9) 0.052(8) -0.019(6) 0.000(5) 0.029(7)
C(57) 0.048(5) 0.062(6) 0.043(6) -0.009(4) 0.009(4) 0.002(5)
C(58) 0.045(5) 0.036(4) 0.040(6) 0.001(3) 0.008(4) -0.009(4)
C(59) 0.052(5) 0.040(4) 0.042(6) -0.004(4) 0.011(4) -0.006(4)
C(60) 0.074(6) 0.042(5) 0.044(6) 0.002(4) 0.024(5) -0.004(4)
C(61) 0.060(6) 0.054(6) 0.071(8) -0.018(5) 0.039(5) -0.022(5)
C(62) 0.055(6) 0.064(6) 0.054(7) -0.007(5) 0.015(5) -0.020(5)
C(63) 0.056(5) 0.057(5) 0.045(6) -0.002(4) 0.012(5) -0.016(5)
C(64) 0.049(5) 0.053(5) 0.029(5) -0.001(4) 0.013(4) -0.006(4)
C(65) 0.065(6) 0.050(5) 0.029(5) -0.004(4) 0.010(4) -0.004(4)
C(66) 0.058(5) 0.051(5) 0.042(6) -0.014(4) 0.014(5) -0.015(5)
C(67) 0.054(5) 0.067(6) 0.041(6) -0.015(5) 0.013(4) -0.013(5)
C(68) 0.049(5) 0.082(7) 0.031(6) 0.005(5) 0.010(4) 0.006(5)
C(69) 0.049(5) 0.048(5) 0.031(5) -0.003(4) 0.015(4) -0.003(4)
C(70) 0.070(6) 0.036(4) 0.033(6) 0.011(4) 0.030(4) 0.013(4)
C(71) 0.084(7) 0.053(6) 0.049(7) -0.008(5) 0.039(6) 0.010(5)
C(72) 0.147(11) 0.040(6) 0.047(7) -0.021(6) 0.053(7) -0.008(5)
C(73) 0.217(17) 0.032(6) 0.071(10) -0.009(9) 0.097(11) -0.009(6)
C(74) 0.154(13) 0.044(7) 0.078(10) 0.045(7) 0.071(9) 0.016(6)
C(75) 0.092(7) 0.064(6) 0.055(7) 0.028(6) 0.045(6) 0.037(5)
C(76) 0.030(4) 0.037(4) 0.044(6) -0.002(3) 0.009(4) 0.008(4)
C(77) 0.033(4) 0.053(5) 0.042(6) -0.003(4) -0.001(4) 0.018(4)
C(78) 0.029(4) 0.068(6) 0.045(6) -0.002(4) 0.008(4) 0.024(5)
C(79) 0.039(5) 0.046(5) 0.087(9) 0.012(4) 0.005(5) 0.038(5)
C(80) 0.056(6) 0.044(5) 0.073(8) 0.001(4) 0.013(5) 0.008(5)
C(81) 0.060(5) 0.033(4) 0.050(6) 0.005(4) 0.020(4) 0.006(4)
C(82) 0.051(5) 0.036(4) 0.034(5) 0.017(4) 0.012(4) 0.013(4)
C(83) 0.048(4) 0.028(4) 0.030(5) 0.014(3) 0.011(4) -0.002(3)
C(84) 0.064(5) 0.038(4) 0.025(5) 0.023(4) 0.014(4) -0.003(4)
C(85) 0.049(5) 0.040(4) 0.049(6) 0.016(4) 0.024(4) 0.014(4)
C(86) 0.059(5) 0.036(4) 0.046(6) 0.003(4) 0.021(4) 0.003(4)
C(87) 0.059(5) 0.032(4) 0.042(6) -0.001(4) 0.021(4) 0.002(4)
C(88) 0.055(5) 0.062(6) 0.034(6) 0.024(4) 0.017(4) 0.003(4)
C(89) 0.045(5) 0.061(6) 0.044(6) 0.018(4) 0.012(4) -0.012(5)
C(90) 0.042(5) 0.097(8) 0.071(8) 0.002(5) 0.015(5) -0.031(7)
C(91) 0.054(7) 0.143(12) 0.047(8) 0.038(7) 0.008(6) -0.031(8)
C(92) 0.067(7) 0.136(11) 0.041(7) 0.054(7) 0.018(6) 0.002(7)
C(93) 0.056(6) 0.097(8) 0.050(7) 0.031(5) 0.018(5) 0.014(6)
C(94) 0.069(8) 0.185(16) 0.127(14) 0.016(9) 0.021(8) 0.047(13)
C(95) 0.071(7) 0.087(8) 0.051(8) -0.014(6) 0.005(6) -0.001(6)
C(96) 0.117(11) 0.090(10) 0.22(2) 0.003(9) -0.052(12) 0.016(11)
B(1) 0.051(6) 0.035(5) 0.037(6) -0.007(4) 0.008(5) -0.007(4)
B(2) 0.040(5) 0.040(5) 0.041(6) 0.005(4) 0.020(4) 0.013(4)

loop_
_atom_type_symbol
_atom_type_description
_atom_type_scat_dispersion_real
_atom_type_scat_dispersion_imag
_atom_type_scat_source
C C 0.003 0.002
;
International Tables for Crystallography
(1992, Vol. C, Tables 4.2.6.8 and 6.1.1.4)
;
H H 0.000 0.000
;
International Tables for Crystallography
(1992, Vol. C, Table 6.1.1.4)
;
B B 0.001 0.001
;
International Tables for Crystallography
(1992, Vol. C, Tables 4.2.6.8 and 6.1.1.4)
;
N N 0.006 0.003
;
International Tables for Crystallography
(1992, Vol. C, Tables 4.2.6.8 and 6.1.1.4)
;
O O 0.011 0.006
;
International Tables for Crystallography
(1992, Vol. C, Tables 4.2.6.8 and 6.1.1.4)
;
P P 0.102 0.094
;
International Tables for Crystallography
(1992, Vol. C, Tables 4.2.6.8 and 6.1.1.4)
;
Ir Ir -1.444 7.990
;
International Tables for Crystallography
(1992, Vol. C, Tables 4.2.6.8 and 6.1.1.4)
;
Rh Rh -1.118 0.919
;
International Tables for Crystallography
(1992, Vol. C, Tables 4.2.6.8 and 6.1.1.4)
;

loop_
_geom_angle_atom_site_label_1
_geom_angle_atom_site_label_2
_geom_angle_atom_site_label_3
_geom_angle
_geom_angle_publ_flag
_geom_angle_site_symmetry_1
_geom_angle_site_symmetry_2
_geom_angle_site_symmetry_3
Rh(1) Ir(1) P(1) 80.20(4) yes . . .
Rh(1) Ir(1) C(1) 169.0(2) yes . . .
Rh(1) Ir(1) C(2) 134.1(2) yes . . .
Rh(1) Ir(1) C(3) 114.4(2) yes . . .
Rh(1) Ir(1) C(4) 122.4(2) yes . . .
Rh(1) Ir(1) C(5) 152.3(2) yes . . .
Rh(1) Ir(1) C(39) 52.5(2) yes . . .
P(1) Ir(1) C(1) 105.9(2) yes . . .
P(1) Ir(1) C(2) 139.2(2) yes . . .
P(1) Ir(1) C(3) 160.5(2) yes . . .
P(1) Ir(1) C(4) 124.8(2) yes . . .
P(1) Ir(1) C(5) 99.8(2) yes . . .
P(1) Ir(1) C(39) 97.7(2) yes . . .
C(1) Ir(1) C(2) 36.7(2) yes . . .
C(1) Ir(1) C(3) 62.1(3) yes . . .
C(1) Ir(1) C(4) 61.9(3) yes . . .
C(1) Ir(1) C(5) 37.0(3) yes . . .
C(1) Ir(1) C(39) 117.0(3) yes . . .
C(2) Ir(1) C(3) 37.4(3) yes . . .
C(2) Ir(1) C(4) 61.6(3) yes . . .
C(2) Ir(1) C(5) 61.0(3) yes . . .
C(2) Ir(1) C(39) 91.9(3) yes . . .
C(3) Ir(1) C(4) 36.8(3) yes . . .
C(3) Ir(1) C(5) 61.1(2) yes . . .
C(3) Ir(1) C(39) 101.6(3) yes . . .
C(4) Ir(1) C(5) 36.5(2) yes . . .
C(4) Ir(1) C(39) 136.9(3) yes . . .
C(5) Ir(1) C(39) 152.3(3) yes . . .
Ir(1) Rh(1) N(1) 87.48(16) yes . . .
Ir(1) Rh(1) C(11) 134.6(2) yes . . .
Ir(1) Rh(1) C(12) 172.7(2) yes . . .
Ir(1) Rh(1) C(13) 142.3(2) yes . . .
Ir(1) Rh(1) C(14) 112.2(2) yes . . .
Ir(1) Rh(1) C(15) 109.4(2) yes . . .
Ir(1) Rh(1) C(38) 69.2(2) yes . . .
Ir(1) Rh(1) C(39) 44.4(2) yes . . .
N(1) Rh(1) C(11) 95.6(2) yes . . .
N(1) Rh(1) C(12) 95.9(2) yes . . .
N(1) Rh(1) C(13) 127.4(2) yes . . .
N(1) Rh(1) C(14) 158.1(2) yes . . .
N(1) Rh(1) C(15) 127.4(2) yes . . .
N(1) Rh(1) C(38) 105.1(2) yes . . .
N(1) Rh(1) C(39) 78.2(2) yes . . .
C(11) Rh(1) C(12) 38.8(3) yes . . .
C(11) Rh(1) C(13) 63.8(3) yes . . .
C(11) Rh(1) C(14) 63.9(3) yes . . .
C(11) Rh(1) C(15) 37.6(3) yes . . .
C(11) Rh(1) C(38) 149.7(3) yes . . .
C(11) Rh(1) C(39) 173.6(3) yes . . .
C(12) Rh(1) C(13) 37.4(2) yes . . .
C(12) Rh(1) C(14) 63.5(3) yes . . .
C(12) Rh(1) C(15) 63.4(3) yes . . .
C(12) Rh(1) C(38) 115.8(3) yes . . .
C(12) Rh(1) C(39) 142.7(3) yes . . .
C(13) Rh(1) C(14) 38.1(3) yes . . .
C(13) Rh(1) C(15) 63.5(3) yes . . .
C(13) Rh(1) C(38) 86.0(3) yes . . .
C(13) Rh(1) C(39) 121.3(3) yes . . .
C(14) Rh(1) C(15) 38.2(3) yes . . .
C(14) Rh(1) C(38) 91.5(3) yes . . .
C(14) Rh(1) C(39) 122.5(3) yes . . .
C(15) Rh(1) C(38) 127.4(3) yes . . .
C(15) Rh(1) C(39) 146.8(3) yes . . .
C(38) Rh(1) C(39) 35.8(2) yes . . .
Ir(1) P(1) C(21) 113.0(2) yes . . .
Ir(1) P(1) C(26) 114.8(2) yes . . .
Ir(1) P(1) C(32) 118.7(2) yes . . .
C(21) P(1) C(26) 101.9(3) yes . . .
C(21) P(1) C(32) 104.3(3) yes . . .
C(26) P(1) C(32) 102.2(3) yes . . .
Rh(1) N(1) C(21) 123.7(5) yes . . .
Rh(1) N(1) C(25) 118.1(5) yes . . .
C(21) N(1) C(25) 118.2(6) yes . . .
Ir(1) C(1) C(2) 72.0(4) yes . . .
Ir(1) C(1) C(5) 73.2(4) yes . . .
Ir(1) C(1) C(6) 129.9(5) yes . . .
C(2) C(1) C(5) 107.7(7) yes . . .
C(2) C(1) C(6) 125.0(8) yes . . .
C(5) C(1) C(6) 126.2(7) yes . . .
Ir(1) C(2) C(1) 71.3(4) yes . . .
Ir(1) C(2) C(3) 71.2(4) yes . . .
Ir(1) C(2) C(7) 126.7(5) yes . . .
C(1) C(2) C(3) 108.3(8) yes . . .
C(1) C(2) C(7) 126.5(8) yes . . .
C(3) C(2) C(7) 125.0(7) yes . . .
Ir(1) C(3) C(2) 71.4(4) yes . . .
Ir(1) C(3) C(4) 73.4(4) yes . . .
Ir(1) C(3) C(8) 130.6(5) yes . . .
C(2) C(3) C(4) 108.1(6) yes . . .
C(2) C(3) C(8) 124.5(7) yes . . .
C(4) C(3) C(8) 126.2(8) yes . . .
Ir(1) C(4) C(3) 69.8(4) yes . . .
Ir(1) C(4) C(5) 71.4(4) yes . . .
Ir(1) C(4) C(9) 128.6(5) yes . . .
C(3) C(4) C(5) 106.9(7) yes . . .
C(3) C(4) C(9) 125.2(7) yes . . .
C(5) C(4) C(9) 127.6(8) yes . . .
Ir(1) C(5) C(1) 69.8(4) yes . . .
Ir(1) C(5) C(4) 72.1(4) yes . . .
Ir(1) C(5) C(10) 131.7(5) yes . . .
C(1) C(5) C(4) 108.8(7) yes . . .
C(1) C(5) C(10) 125.1(7) yes . . .
C(4) C(5) C(10) 125.3(8) yes . . .
Rh(1) C(11) C(12) 71.2(4) yes . . .
Rh(1) C(11) C(15) 72.9(5) yes . . .
Rh(1) C(11) C(16) 126.8(6) yes . . .
C(12) C(11) C(15) 108.1(7) yes . . .
C(12) C(11) C(16) 126.9(7) yes . . .
C(15) C(11) C(16) 124.7(8) yes . . .
Rh(1) C(12) C(11) 70.0(4) yes . . .
Rh(1) C(12) C(13) 71.3(4) yes . . .
Rh(1) C(12) C(17) 131.5(6) yes . . .
C(11) C(12) C(13) 107.9(7) yes . . .
C(11) C(12) C(17) 125.5(7) yes . . .
C(13) C(12) C(17) 125.9(7) yes . . .
Rh(1) C(13) C(12) 71.3(4) yes . . .
Rh(1) C(13) C(14) 69.8(4) yes . . .
Rh(1) C(13) C(18) 127.2(6) yes . . .
C(12) C(13) C(14) 108.2(7) yes . . .
C(12) C(13) C(18) 125.1(7) yes . . .
C(14) C(13) C(18) 126.6(7) yes . . .
Rh(1) C(14) C(13) 72.1(4) yes . . .
Rh(1) C(14) C(15) 73.1(5) yes . . .
Rh(1) C(14) C(19) 129.3(6) yes . . .
C(13) C(14) C(15) 108.6(7) yes . . .
C(13) C(14) C(19) 126.5(7) yes . . .
C(15) C(14) C(19) 124.0(8) yes . . .
Rh(1) C(15) C(11) 69.5(5) yes . . .
Rh(1) C(15) C(14) 68.7(5) yes . . .
Rh(1) C(15) C(20) 130.3(6) yes . . .
C(11) C(15) C(14) 107.0(7) yes . . .
C(11) C(15) C(20) 127.1(8) yes . . .
C(14) C(15) C(20) 125.7(8) yes . . .
P(1) C(21) N(1) 116.2(5) yes . . .
P(1) C(21) C(22) 122.6(5) yes . . .
N(1) C(21) C(22) 121.2(6) yes . . .
C(21) C(22) C(23) 120.3(7) yes . . .
C(22) C(23) C(24) 118.0(8) yes . . .
C(23) C(24) C(25) 119.1(8) yes . . .
N(1) C(25) C(24) 123.1(7) yes . . .
P(1) C(26) C(27) 120.2(6) yes . . .
P(1) C(26) C(31) 121.2(6) yes . . .
C(27) C(26) C(31) 118.5(7) yes . . .
C(26) C(27) C(28) 121.2(8) yes . . .
C(27) C(28) C(29) 119.3(7) yes . . .
C(28) C(29) C(30) 120.5(9) yes . . .
C(29) C(30) C(31) 119.2(9) yes . . .
C(26) C(31) C(30) 121.2(7) yes . . .
P(1) C(32) C(33) 120.5(6) yes . . .
P(1) C(32) C(37) 120.1(6) yes . . .
C(33) C(32) C(37) 119.4(7) yes . . .
C(32) C(33) C(34) 119.7(9) yes . . .
C(33) C(34) C(35) 121.0(9) yes . . .
C(34) C(35) C(36) 120.0(8) yes . . .
C(35) C(36) C(37) 119.5(9) yes . . .
C(32) C(37) C(36) 120.4(8) yes . . .
Rh(1) C(38) C(39) 73.9(4) yes . . .
Ir(1) C(39) Rh(1) 83.2(2) yes . . .
Ir(1) C(39) C(38) 118.3(6) yes . . .
Ir(1) C(39) C(40) 125.9(5) yes . . .
Rh(1) C(39) C(38) 70.3(4) yes . . .
Rh(1) C(39) C(40) 120.8(5) yes . . .
C(38) C(39) C(40) 115.6(7) yes . . .
C(39) C(40) C(41) 119.9(7) yes . . .
C(39) C(40) C(45) 122.6(7) yes . . .
C(41) C(40) C(45) 117.3(8) yes . . .
C(40) C(41) C(42) 122.2(8) yes . . .
C(41) C(42) C(43) 118.0(9) yes . . .
C(42) C(43) C(44) 120.1(9) yes . . .
C(43) C(44) C(45) 121.3(9) yes . . .
C(40) C(45) C(44) 120.8(8) yes . . .
C(47) C(46) C(51) 112.5(7) yes . . .
C(47) C(46) B(1) 121.9(7) yes . . .
C(51) C(46) B(1) 125.6(7) yes . . .
C(46) C(47) C(48) 124.4(8) yes . . .
C(47) C(48) C(49) 120.9(9) yes . . .
C(48) C(49) C(50) 117.0(9) yes . . .
C(49) C(50) C(51) 121.3(8) yes . . .
C(46) C(51) C(50) 123.8(8) yes . . .
C(53) C(52) C(57) 115.0(8) yes . . .
C(53) C(52) B(1) 119.4(8) yes . . .
C(57) C(52) B(1) 125.3(7) yes . . .
C(52) C(53) C(54) 122.5(10) yes . . .
C(53) C(54) C(55) 119.2(10) yes . . .
C(54) C(55) C(56) 120.5(11) yes . . .
C(55) C(56) C(57) 118.1(10) yes . . .
C(52) C(57) C(56) 124.6(9) yes . . .
C(59) C(58) C(63) 114.7(8) yes . . .
C(59) C(58) B(1) 125.5(7) yes . . .
C(63) C(58) B(1) 119.8(8) yes . . .
C(58) C(59) C(60) 123.1(8) yes . . .
C(59) C(60) C(61) 119.8(9) yes . . .
C(60) C(61) C(62) 119.6(10) yes . . .
C(61) C(62) C(63) 119.5(8) yes . . .
C(58) C(63) C(62) 123.3(9) yes . . .
C(65) C(64) C(69) 115.2(7) yes . . .
C(65) C(64) B(1) 123.5(7) yes . . .
C(69) C(64) B(1) 121.2(7) yes . . .
C(64) C(65) C(66) 122.7(8) yes . . .
C(65) C(66) C(67) 121.4(8) yes . . .
C(66) C(67) C(68) 118.0(8) yes . . .
C(67) C(68) C(69) 120.9(8) yes . . .
C(64) C(69) C(68) 121.7(8) yes . . .
C(71) C(70) C(75) 112.7(8) yes . . .
C(71) C(70) B(2) 121.1(7) yes . . .
C(75) C(70) B(2) 126.1(8) yes . . .
C(70) C(71) C(72) 125.5(9) yes . . .
C(71) C(72) C(73) 116.5(11) yes . . .
C(72) C(73) C(74) 123.4(11) yes . . .
C(73) C(74) C(75) 116.9(12) yes . . .
C(70) C(75) C(74) 125.0(10) yes . . .
C(77) C(76) C(81) 113.7(7) yes . . .
C(77) C(76) B(2) 122.7(7) yes . . .
C(81) C(76) B(2) 123.5(8) yes . . .
C(76) C(77) C(78) 122.1(8) yes . . .
C(77) C(78) C(79) 121.7(9) yes . . .
C(78) C(79) C(80) 118.1(9) yes . . .
C(79) C(80) C(81) 119.5(9) yes . . .
C(76) C(81) C(80) 124.8(9) yes . . .
C(83) C(82) C(87) 114.5(8) yes . . .
C(83) C(82) B(2) 122.2(7) yes . . .
C(87) C(82) B(2) 123.3(7) yes . . .
C(82) C(83) C(84) 122.8(7) yes . . .
C(83) C(84) C(85) 121.3(8) yes . . .
C(84) C(85) C(86) 118.5(8) yes . . .
C(85) C(86) C(87) 119.7(7) yes . . .
C(82) C(87) C(86) 123.1(8) yes . . .
C(89) C(88) C(93) 114.7(8) yes . . .
C(89) C(88) B(2) 124.6(7) yes . . .
C(93) C(88) B(2) 120.7(8) yes . . .
C(88) C(89) C(90) 121.8(9) yes . . .
C(89) C(90) C(91) 120.9(10) yes . . .
C(90) C(91) C(92) 119.3(10) yes . . .
C(91) C(92) C(93) 120.3(11) yes . . .
C(88) C(93) C(92) 123.0(10) yes . . .
O(1) C(95) C(94) 119.7(13) yes . . .
O(1) C(95) C(96) 120.1(14) yes . . .
C(94) C(95) C(96) 120.1(13) yes . . .
C(46) B(1) C(52) 112.5(7) yes . . .
C(46) B(1) C(58) 109.1(6) yes . . .
C(46) B(1) C(64) 106.3(6) yes . . .
C(52) B(1) C(58) 110.2(7) yes . . .
C(52) B(1) C(64) 108.0(6) yes . . .
C(58) B(1) C(64) 110.6(7) yes . . .
C(70) B(2) C(76) 112.1(7) yes . . .
C(70) B(2) C(82) 109.7(7) yes . . .
C(70) B(2) C(88) 110.9(7) yes . . .
C(76) B(2) C(82) 108.9(6) yes . . .
C(76) B(2) C(88) 106.4(6) yes . . .
C(82) B(2) C(88) 108.8(7) yes . . .
C(1) C(6) H(1) 108.4 no . . .
C(1) C(6) H(2) 109.4 no . . .
C(1) C(6) H(3) 110.6 no . . .
H(1) C(6) H(2) 109.5 no . . .
H(1) C(6) H(3) 109.5 no . . .
H(2) C(6) H(3) 109.5 no . . .
C(2) C(7) H(4) 108.9 no . . .
C(2) C(7) H(5) 109.1 no . . .
C(2) C(7) H(6) 110.4 no . . .
H(4) C(7) H(5) 109.5 no . . .
H(4) C(7) H(6) 109.5 no . . .
H(5) C(7) H(6) 109.5 no . . .
C(3) C(8) H(7) 108.8 no . . .
C(3) C(8) H(8) 109.0 no . . .
C(3) C(8) H(9) 110.6 no . . .
H(7) C(8) H(8) 109.5 no . . .
H(7) C(8) H(9) 109.5 no . . .
H(8) C(8) H(9) 109.5 no . . .
C(4) C(9) H(10) 110.3 no . . .
C(4) C(9) H(11) 109.2 no . . .
C(4) C(9) H(12) 109.0 no . . .
H(10) C(9) H(11) 109.5 no . . .
H(10) C(9) H(12) 109.5 no . . .
H(11) C(9) H(12) 109.5 no . . .
C(5) C(10) H(13) 108.8 no . . .
C(5) C(10) H(14) 110.3 no . . .
C(5) C(10) H(15) 109.3 no . . .
H(13) C(10) H(14) 109.5 no . . .
H(13) C(10) H(15) 109.5 no . . .
H(14) C(10) H(15) 109.5 no . . .
C(11) C(16) H(16) 107.9 no . . .
C(11) C(16) H(17) 110.3 no . . .
C(11) C(16) H(18) 110.2 no . . .
H(16) C(16) H(17) 109.5 no . . .
H(16) C(16) H(18) 109.5 no . . .
H(17) C(16) H(18) 109.5 no . . .
C(12) C(17) H(19) 107.9 no . . .
C(12) C(17) H(20) 110.4 no . . .
C(12) C(17) H(21) 110.1 no . . .
H(19) C(17) H(20) 109.5 no . . .
H(19) C(17) H(21) 109.5 no . . .
H(20) C(17) H(21) 109.5 no . . .
C(13) C(18) H(22) 109.2 no . . .
C(13) C(18) H(23) 110.1 no . . .
C(13) C(18) H(24) 109.1 no . . .
H(22) C(18) H(23) 109.5 no . . .
H(22) C(18) H(24) 109.5 no . . .
H(23) C(18) H(24) 109.5 no . . .
C(14) C(19) H(25) 108.4 no . . .
C(14) C(19) H(26) 110.8 no . . .
C(14) C(19) H(27) 109.2 no . . .
H(25) C(19) H(26) 109.5 no . . .
H(25) C(19) H(27) 109.5 no . . .
H(26) C(19) H(27) 109.5 no . . .
C(15) C(20) H(28) 108.9 no . . .
C(15) C(20) H(29) 109.5 no . . .
C(15) C(20) H(30) 110.0 no . . .
H(28) C(20) H(29) 109.5 no . . .
H(28) C(20) H(30) 109.5 no . . .
H(29) C(20) H(30) 109.5 no . . .
C(21) C(22) H(31) 119.9 no . . .
C(23) C(22) H(31) 119.8 no . . .
C(22) C(23) H(32) 121.5 no . . .
C(24) C(23) H(32) 120.5 no . . .
C(23) C(24) H(33) 120.4 no . . .
C(25) C(24) H(33) 120.5 no . . .
N(1) C(25) H(34) 118.2 no . . .
C(24) C(25) H(34) 118.7 no . . .
C(26) C(27) H(35) 119.1 no . . .
C(28) C(27) H(35) 119.7 no . . .
C(27) C(28) H(36) 121.1 no . . .
C(29) C(28) H(36) 119.6 no . . .
C(28) C(29) H(37) 119.5 no . . .
C(30) C(29) H(37) 120.1 no . . .
C(29) C(30) H(38) 120.4 no . . .
C(31) C(30) H(38) 120.4 no . . .
C(26) C(31) H(39) 118.8 no . . .
C(30) C(31) H(39) 120.0 no . . .
C(32) C(33) H(40) 119.9 no . . .
C(34) C(33) H(40) 120.5 no . . .
C(33) C(34) H(41) 119.7 no . . .
C(35) C(34) H(41) 119.3 no . . .
C(34) C(35) H(42) 119.9 no . . .
C(36) C(35) H(42) 120.1 no . . .
C(35) C(36) H(43) 119.9 no . . .
C(37) C(36) H(43) 120.5 no . . .
C(32) C(37) H(44) 119.2 no . . .
C(36) C(37) H(44) 120.4 no . . .
Rh(1) C(38) H(45) 117.6 no . . .
Rh(1) C(38) H(46) 117.5 no . . .
C(39) C(38) H(45) 117.4 no . . .
C(39) C(38) H(46) 117.4 no . . .
H(45) C(38) H(46) 109.5 no . . .
C(40) C(41) H(47) 119.1 no . . .
C(42) C(41) H(47) 118.7 no . . .
C(41) C(42) H(48) 121.9 no . . .
C(43) C(42) H(48) 120.1 no . . .
C(42) C(43) H(49) 119.6 no . . .
C(44) C(43) H(49) 120.3 no . . .
C(43) C(44) H(50) 119.0 no . . .
C(45) C(44) H(50) 119.7 no . . .
C(40) C(45) H(51) 119.5 no . . .
C(44) C(45) H(51) 119.6 no . . .
C(46) C(47) H(52) 117.5 no . . .
C(48) C(47) H(52) 118.1 no . . .
C(47) C(48) H(53) 120.4 no . . .
C(49) C(48) H(53) 118.7 no . . .
C(48) C(49) H(54) 121.6 no . . .
C(50) C(49) H(54) 121.4 no . . .
C(49) C(50) H(55) 119.1 no . . .
C(51) C(50) H(55) 119.6 no . . .
C(46) C(51) H(56) 117.7 no . . .
C(50) C(51) H(56) 118.5 no . . .
C(52) C(53) H(57) 118.2 no . . .
C(54) C(53) H(57) 119.2 no . . .
C(53) C(54) H(58) 119.8 no . . .
C(55) C(54) H(58) 121.0 no . . .
C(54) C(55) H(59) 119.5 no . . .
C(56) C(55) H(59) 120.0 no . . .
C(55) C(56) H(60) 120.5 no . . .
C(57) C(56) H(60) 121.4 no . . .
C(52) C(57) H(61) 117.3 no . . .
C(56) C(57) H(61) 118.1 no . . .
C(58) C(59) H(62) 118.0 no . . .
C(60) C(59) H(62) 118.9 no . . .
C(59) C(60) H(63) 120.2 no . . .
C(61) C(60) H(63) 120.0 no . . .
C(60) C(61) H(64) 119.9 no . . .
C(62) C(61) H(64) 120.5 no . . .
C(61) C(62) H(65) 119.9 no . . .
C(63) C(62) H(65) 120.5 no . . .
C(58) C(63) H(66) 117.9 no . . .
C(62) C(63) H(66) 118.9 no . . .
C(64) C(65) H(67) 118.2 no . . .
C(66) C(65) H(67) 119.1 no . . .
C(65) C(66) H(68) 119.8 no . . .
C(67) C(66) H(68) 118.8 no . . .
C(66) C(67) H(69) 121.1 no . . .
C(68) C(67) H(69) 120.9 no . . .
C(67) C(68) H(70) 119.9 no . . .
C(69) C(68) H(70) 119.2 no . . .
C(64) C(69) H(71) 118.4 no . . .
C(68) C(69) H(71) 119.9 no . . .
C(70) C(71) H(72) 116.6 no . . .
C(72) C(71) H(72) 117.9 no . . .
C(71) C(72) H(73) 121.2 no . . .
C(73) C(72) H(73) 122.3 no . . .
C(72) C(73) H(74) 118.1 no . . .
C(74) C(73) H(74) 118.5 no . . .
C(73) C(74) H(75) 120.9 no . . .
C(75) C(74) H(75) 122.2 no . . .
C(70) C(75) H(76) 117.3 no . . .
C(74) C(75) H(76) 117.7 no . . .
C(76) C(77) H(77) 118.3 no . . .
C(78) C(77) H(77) 119.5 no . . .
C(77) C(78) H(78) 119.4 no . . .
C(79) C(78) H(78) 118.8 no . . .
C(78) C(79) H(79) 120.9 no . . .
C(80) C(79) H(79) 121.0 no . . .
C(79) C(80) H(80) 119.9 no . . .
C(81) C(80) H(80) 120.6 no . . .
C(76) C(81) H(81) 116.5 no . . .
C(80) C(81) H(81) 118.6 no . . .
C(82) C(83) H(82) 117.9 no . . .
C(84) C(83) H(82) 119.3 no . . .
C(83) C(84) H(83) 119.6 no . . .
C(85) C(84) H(83) 119.0 no . . .
C(84) C(85) H(84) 121.4 no . . .
C(86) C(85) H(84) 120.1 no . . .
C(85) C(86) H(85) 120.5 no . . .
C(87) C(86) H(85) 119.8 no . . .
C(82) C(87) H(86) 118.2 no . . .
C(86) C(87) H(86) 118.7 no . . .
C(88) C(89) H(87) 118.2 no . . .
C(90) C(89) H(87) 120.0 no . . .
C(89) C(90) H(88) 118.9 no . . .
C(91) C(90) H(88) 120.2 no . . .
C(90) C(91) H(89) 120.0 no . . .
C(92) C(91) H(89) 120.8 no . . .
C(91) C(92) H(90) 120.0 no . . .
C(93) C(92) H(90) 119.6 no . . .
C(88) C(93) H(91) 117.3 no . . .
C(92) C(93) H(91) 119.7 no . . .
C(95) C(94) H(92) 111.0 no . . .
C(95) C(94) H(93) 109.3 no . . .
C(95) C(94) H(94) 108.1 no . . .
H(92) C(94) H(93) 109.5 no . . .
H(92) C(94) H(94) 109.5 no . . .
H(93) C(94) H(94) 109.5 no . . .
C(95) C(96) H(95) 109.5 no . . .
C(95) C(96) H(96) 108.7 no . . .
C(95) C(96) H(97) 110.3 no . . .
H(95) C(96) H(96) 109.5 no . . .
H(95) C(96) H(97) 109.5 no . . .
H(96) C(96) H(97) 109.5 no . . .

loop_
_geom_bond_atom_site_label_1
_geom_bond_atom_site_label_2
_geom_bond_distance
_geom_bond_publ_flag
_geom_bond_site_symmetry_1
_geom_bond_site_symmetry_2
Ir(1) Rh(1) 2.9001(7) yes . .
Ir(1) P(1) 2.2768(19) yes . .
Ir(1) C(1) 2.229(8) yes . .
Ir(1) C(2) 2.238(8) yes . .
Ir(1) C(3) 2.236(7) yes . .
Ir(1) C(4) 2.283(8) yes . .
Ir(1) C(5) 2.273(8) yes . .
Ir(1) C(39) 2.042(8) yes . .
Rh(1) N(1) 2.180(6) yes . .
Rh(1) C(11) 2.192(9) yes . .
Rh(1) C(12) 2.208(7) yes . .
Rh(1) C(13) 2.208(7) yes . .
Rh(1) C(14) 2.177(8) yes . .
Rh(1) C(15) 2.237(9) yes . .
Rh(1) C(38) 2.269(8) yes . .
Rh(1) C(39) 2.316(8) yes . .
P(1) C(21) 1.830(7) yes . .
P(1) C(26) 1.821(8) yes . .
P(1) C(32) 1.824(7) yes . .
O(1) C(95) 1.161(19) yes . .
N(1) C(21) 1.344(9) yes . .
N(1) C(25) 1.344(10) yes . .
C(1) C(2) 1.407(11) yes . .
C(1) C(5) 1.429(14) yes . .
C(1) C(6) 1.503(12) yes . .
C(2) C(3) 1.433(12) yes . .
C(2) C(7) 1.525(13) yes . .
C(3) C(4) 1.429(12) yes . .
C(3) C(8) 1.524(11) yes . .
C(4) C(5) 1.426(11) yes . .
C(4) C(9) 1.492(13) yes . .
C(5) C(10) 1.551(12) yes . .
C(11) C(12) 1.460(12) yes . .
C(11) C(15) 1.428(12) yes . .
C(11) C(16) 1.505(12) yes . .
C(12) C(13) 1.415(11) yes . .
C(12) C(17) 1.479(12) yes . .
C(13) C(14) 1.433(12) yes . .
C(13) C(18) 1.494(13) yes . .
C(14) C(15) 1.446(12) yes . .
C(14) C(19) 1.501(11) yes . .
C(15) C(20) 1.458(13) yes . .
C(21) C(22) 1.401(11) yes . .
C(22) C(23) 1.367(12) yes . .
C(23) C(24) 1.397(12) yes . .
C(24) C(25) 1.371(13) yes . .
C(26) C(27) 1.400(10) yes . .
C(26) C(31) 1.354(12) yes . .
C(27) C(28) 1.381(12) yes . .
C(28) C(29) 1.372(13) yes . .
C(29) C(30) 1.380(13) yes . .
C(30) C(31) 1.403(13) yes . .
C(32) C(33) 1.388(12) yes . .
C(32) C(37) 1.404(13) yes . .
C(33) C(34) 1.392(11) yes . .
C(34) C(35) 1.371(16) yes . .
C(35) C(36) 1.400(14) yes . .
C(36) C(37) 1.385(11) yes . .
C(38) C(39) 1.410(11) yes . .
C(39) C(40) 1.509(12) yes . .
C(40) C(41) 1.371(11) yes . .
C(40) C(45) 1.407(12) yes . .
C(41) C(42) 1.391(13) yes . .
C(42) C(43) 1.406(15) yes . .
C(43) C(44) 1.344(15) yes . .
C(44) C(45) 1.363(14) yes . .
C(46) C(47) 1.409(13) yes . .
C(46) C(51) 1.415(12) yes . .
C(46) B(1) 1.618(13) yes . .
C(47) C(48) 1.350(13) yes . .
C(48) C(49) 1.386(13) yes . .
C(49) C(50) 1.389(14) yes . .
C(50) C(51) 1.348(12) yes . .
C(52) C(53) 1.420(13) yes . .
C(52) C(57) 1.374(14) yes . .
C(52) B(1) 1.652(13) yes . .
C(53) C(54) 1.383(15) yes . .
C(54) C(55) 1.37(2) yes . .
C(55) C(56) 1.400(17) yes . .
C(56) C(57) 1.377(15) yes . .
C(58) C(59) 1.373(13) yes . .
C(58) C(63) 1.408(11) yes . .
C(58) B(1) 1.656(14) yes . .
C(59) C(60) 1.405(14) yes . .
C(60) C(61) 1.365(13) yes . .
C(61) C(62) 1.373(16) yes . .
C(62) C(63) 1.384(14) yes . .
C(64) C(65) 1.421(12) yes . .
C(64) C(69) 1.380(12) yes . .
C(64) B(1) 1.665(12) yes . .
C(65) C(66) 1.374(12) yes . .
C(66) C(67) 1.359(13) yes . .
C(67) C(68) 1.391(14) yes . .
C(68) C(69) 1.411(11) yes . .
C(70) C(71) 1.410(13) yes . .
C(70) C(75) 1.403(13) yes . .
C(70) B(2) 1.623(13) yes . .
C(71) C(72) 1.379(14) yes . .
C(72) C(73) 1.37(2) yes . .
C(73) C(74) 1.38(2) yes . .
C(74) C(75) 1.378(15) yes . .
C(76) C(77) 1.411(13) yes . .
C(76) C(81) 1.355(11) yes . .
C(76) B(2) 1.661(12) yes . .
C(77) C(78) 1.374(12) yes . .
C(78) C(79) 1.342(13) yes . .
C(79) C(80) 1.375(17) yes . .
C(80) C(81) 1.380(13) yes . .
C(82) C(83) 1.408(12) yes . .
C(82) C(87) 1.415(11) yes . .
C(82) B(2) 1.648(14) yes . .
C(83) C(84) 1.378(12) yes . .
C(84) C(85) 1.372(11) yes . .
C(85) C(86) 1.402(13) yes . .
C(86) C(87) 1.387(13) yes . .
C(88) C(89) 1.390(13) yes . .
C(88) C(93) 1.410(14) yes . .
C(88) B(2) 1.659(12) yes . .
C(89) C(90) 1.392(12) yes . .
C(90) C(91) 1.373(18) yes . .
C(91) C(92) 1.35(2) yes . .
C(92) C(93) 1.381(15) yes . .
C(94) C(95) 1.42(2) yes . .
C(95) C(96) 1.443(18) yes . .
C(6) H(1) 0.950 no . .
C(6) H(2) 0.950 no . .
C(6) H(3) 0.950 no . .
C(7) H(4) 0.950 no . .
C(7) H(5) 0.950 no . .
C(7) H(6) 0.950 no . .
C(8) H(7) 0.950 no . .
C(8) H(8) 0.950 no . .
C(8) H(9) 0.950 no . .
C(9) H(10) 0.950 no . .
C(9) H(11) 0.950 no . .
C(9) H(12) 0.950 no . .
C(10) H(13) 0.950 no . .
C(10) H(14) 0.950 no . .
C(10) H(15) 0.950 no . .
C(16) H(16) 0.950 no . .
C(16) H(17) 0.950 no . .
C(16) H(18) 0.950 no . .
C(17) H(19) 0.950 no . .
C(17) H(20) 0.950 no . .
C(17) H(21) 0.950 no . .
C(18) H(22) 0.950 no . .
C(18) H(23) 0.950 no . .
C(18) H(24) 0.950 no . .
C(19) H(25) 0.950 no . .
C(19) H(26) 0.950 no . .
C(19) H(27) 0.950 no . .
C(20) H(28) 0.950 no . .
C(20) H(29) 0.950 no . .
C(20) H(30) 0.950 no . .
C(22) H(31) 0.950 no . .
C(23) H(32) 0.950 no . .
C(24) H(33) 0.950 no . .
C(25) H(34) 0.950 no . .
C(27) H(35) 0.950 no . .
C(28) H(36) 0.950 no . .
C(29) H(37) 0.950 no . .
C(30) H(38) 0.950 no . .
C(31) H(39) 0.950 no . .
C(33) H(40) 0.950 no . .
C(34) H(41) 0.950 no . .
C(35) H(42) 0.950 no . .
C(36) H(43) 0.950 no . .
C(37) H(44) 0.950 no . .
C(38) H(45) 0.950 no . .
C(38) H(46) 0.950 no . .
C(41) H(47) 0.950 no . .
C(42) H(48) 0.950 no . .
C(43) H(49) 0.950 no . .
C(44) H(50) 0.950 no . .
C(45) H(51) 0.950 no . .
C(47) H(52) 0.950 no . .
C(48) H(53) 0.950 no . .
C(49) H(54) 0.950 no . .
C(50) H(55) 0.950 no . .
C(51) H(56) 0.950 no . .
C(53) H(57) 0.950 no . .
C(54) H(58) 0.950 no . .
C(55) H(59) 0.950 no . .
C(56) H(60) 0.950 no . .
C(57) H(61) 0.950 no . .
C(59) H(62) 0.950 no . .
C(60) H(63) 0.950 no . .
C(61) H(64) 0.950 no . .
C(62) H(65) 0.950 no . .
C(63) H(66) 0.950 no . .
C(65) H(67) 0.950 no . .
C(66) H(68) 0.950 no . .
C(67) H(69) 0.950 no . .
C(68) H(70) 0.950 no . .
C(69) H(71) 0.950 no . .
C(71) H(72) 0.950 no . .
C(72) H(73) 0.950 no . .
C(73) H(74) 0.950 no . .
C(74) H(75) 0.950 no . .
C(75) H(76) 0.950 no . .
C(77) H(77) 0.950 no . .
C(78) H(78) 0.950 no . .
C(79) H(79) 0.950 no . .
C(80) H(80) 0.950 no . .
C(81) H(81) 0.950 no . .
C(83) H(82) 0.950 no . .
C(84) H(83) 0.950 no . .
C(85) H(84) 0.950 no . .
C(86) H(85) 0.950 no . .
C(87) H(86) 0.950 no . .
C(89) H(87) 0.950 no . .
C(90) H(88) 0.950 no . .
C(91) H(89) 0.950 no . .
C(92) H(90) 0.950 no . .
C(93) H(91) 0.950 no . .
C(94) H(92) 0.950 no . .
C(94) H(93) 0.950 no . .
C(94) H(94) 0.950 no . .
C(96) H(95) 0.950 no . .
C(96) H(96) 0.950 no . .
C(96) H(97) 0.950 no . .
